data_4038846
loop_
_publ_author_name
'Peng, Haiyun'
'Zhang, Yu'
'Zhu, Yang'
'Deng, Guisheng'

_publ_section_title
;
 Silver(I)-catalyzed Domino
 Cyclization/Cyclopropanation/Ring-Cleavage/Nucleophilic Substitution
 Reaction of Enynones with Enamines: Synthesis of
 4-(furan-2-yl)-3,4-dihydro-2<i>H</i>-pyrrol-2-one.
;
_journal_name_full 'The Journal of organic chemistry'
_journal_paper_doi 10.1021/acs.joc.0c01711
_journal_year 2020
_chemical_formula_moiety 'C18 H16 Cl N O3'
_chemical_formula_sum 'C18 H16 Cl N O3'
_chemical_formula_weight 329.77
_space_group_crystal_system monoclinic
_space_group_IT_number 14
_space_group_name_Hall '-P 2yn'
_space_group_name_H-M_alt 'P 1 21/n 1'
_atom_sites_solution_hydrogens geom
_atom_sites_solution_primary direct
_audit_creation_date 2019-10-19
_audit_creation_method
;
Olex2 1.2
(compiled 2018.05.29 svn.r3508 for OlexSys, GUI svn.r5506)
;
_cell_angle_alpha 90
_cell_angle_beta 105.6447(16)
_cell_angle_gamma 90
_cell_formula_units_Z 4
_cell_length_a 10.01784(17)
_cell_length_b 10.98794(13)
_cell_length_c 15.5845(2)
_cell_measurement_reflns_used 11388
_cell_measurement_temperature 293(2)
_cell_measurement_theta_max 71.5940
_cell_measurement_theta_min 4.7160
_cell_volume 1651.92(4)
_computing_cell_refinement 'CrysAlisPro 1.171.38.46 (Rigaku OD, 2015)'
_computing_data_collection 'CrysAlisPro 1.171.38.46 (Rigaku OD, 2015)'
_computing_data_reduction 'CrysAlisPro 1.171.38.46 (Rigaku OD, 2015)'
_computing_molecular_graphics 'Olex2 (Dolomanov et al., 2009)'
_computing_publication_material 'Olex2 (Dolomanov et al., 2009)'
_computing_structure_refinement 'ShelXL (Sheldrick, 2015)'
_computing_structure_solution 'ShelXS (Sheldrick, 2008)'
_diffrn_ambient_temperature 293(2)
_diffrn_detector 'CCD plate'
_diffrn_detector_area_resol_mean 8.0697
_diffrn_detector_type EosS2
_diffrn_measured_fraction_theta_full 1.000
_diffrn_measured_fraction_theta_max 1.000
_diffrn_measurement_details
;
List of Runs (angles in degrees, time in seconds):

  # Type    Start    End  Width  t~exp~   \w     \q     \k     \f   Frames
--------------------------------------------------------------------------
  1  \w    -35.00  64.00   1.00    1.00    --   34.73 -19.00-120.00   99
  2  \w     51.00  98.00   1.00    1.00    --   34.73  38.00 -30.00   47
  3  \w     68.00  98.00   1.00    1.00    --   34.73  77.00 -30.00   30
  4  \w     60.00  86.00   1.00    1.00    --   34.73  57.00  30.00   26
  5  \w     61.00  97.00   1.00    1.00    --   34.73  57.00  60.00   36
  6  \w     29.00  58.00   1.00    1.00    --   34.73  57.00  30.00   29
  7  \w     22.00  51.00   1.00    1.00    --   34.73  57.00  60.00   29
  8  \w      8.00  65.00   1.00    1.00    --   34.73  77.00  60.00   57
  9  \w     19.00  48.00   1.00    1.00    --   34.73  38.00 -30.00   29
 10  \w     11.00  52.00   1.00    1.00    --   34.73  77.00 -30.00   41
 11  \w      9.00  43.00   1.00    1.00    --   34.73  77.00 -90.00   34
 12  \w     18.00  90.00   1.00    1.00    --   34.73  57.00-120.00   72
 13  \w    113.00 173.00   1.00    4.00    --  105.88  77.00-180.00   60
 14  \w    125.00 156.00   1.00    4.00    --  105.88  77.00-150.00   31
 15  \w    118.00 172.00   1.00    4.00    --  105.88  77.00 -90.00   54
 16  \w    125.00 157.00   1.00    4.00    --  105.88  77.00 -60.00   32
 17  \w    130.00 172.00   1.00    4.00    --  105.88  61.00   0.00   42
 18  \w    141.00 167.00   1.00    4.00    --  105.88  77.00  30.00   26
 19  \w    125.00 168.00   1.00    4.00    --  105.88  77.00  90.00   43
 20  \w    126.00 171.00   1.00    4.00    --  105.88  77.00 150.00   45
 21  \w    113.00 172.00   1.00    4.00    --  105.88  77.00 120.00   59
 22  \w    111.00 172.00   1.00    4.00    --  105.88  77.00 -30.00   61
 23  \w    113.00 173.00   1.00    4.00    --  105.88  77.00-120.00   60
 24  \w     87.00 112.00   1.00    4.00    --  105.88  30.00 -90.00   25
 25  \w     85.00 111.00   1.00    4.00    --  105.88  30.00-120.00   26
 26  \w     84.00 116.00   1.00    4.00    --  105.88  30.00-150.00   32
 27  \w     88.00 113.00   1.00    4.00    --  105.88  61.00 -90.00   25
 28  \w     88.00 114.00   1.00    4.00    --  105.88  61.00 -60.00   26
 29  \w     88.00 113.00   1.00    4.00    --  105.88  61.00 -30.00   25
 30  \w     88.00 113.00   1.00    4.00    --  105.88  61.00   0.00   25
 31  \w     88.00 124.00   1.00    4.00    --  105.88  61.00  30.00   36
 32  \w     86.00 112.00   1.00    4.00    --  105.88  30.00  90.00   26
 33  \w     88.00 114.00   1.00    4.00    --  105.88  61.00  90.00   26
 34  \w     88.00 113.00   1.00    4.00    --  105.88  61.00 120.00   25
 35  \w     88.00 116.00   1.00    4.00    --  105.88  61.00 150.00   28
 36  \w     88.00 113.00   1.00    4.00    --  105.88  45.00 150.00   25
 37  \w     87.00 114.00   1.00    4.00    --  105.88  30.00 120.00   27
 38  \w     79.00 105.00   1.00    4.00    --  105.88  77.00 120.00   26
 39  \w     79.00 105.00   1.00    4.00    --  105.88  77.00  90.00   26
 40  \w     88.00 114.00   1.00    4.00    --  105.88  61.00  60.00   26
 41  \w     79.00 105.00   1.00    4.00    --  105.88  77.00   0.00   26
 42  \w     79.00 105.00   1.00    4.00    --  105.88  77.00 -30.00   26
 43  \w     79.00 105.00   1.00    4.00    --  105.88  77.00 -60.00   26
 44  \w     79.00 104.00   1.00    4.00    --  105.88  77.00 -90.00   25
 45  \w     79.00 104.00   1.00    4.00    --  105.88  77.00-120.00   25
 46  \w     79.00 109.00   1.00    4.00    --  105.88  77.00-150.00   30
 47  \w     88.00 113.00   1.00    4.00    --  105.88  61.00-180.00   25
 48  \w     79.00 105.00   1.00    4.00    --  105.88  77.00-180.00   26
 49  \w     85.00 111.00   1.00    4.00    --  105.88  30.00 -60.00   26
 50  \w     85.00 111.00   1.00    4.00    --  105.88  30.00   0.00   26
 51  \w     84.00 159.00   1.00    4.00    --  105.88  30.00  60.00   75
 52  \w     85.00 110.00   1.00    4.00    --  105.88  30.00 150.00   25
 53  \w     79.00 104.00   1.00    4.00    --  105.88  77.00 150.00   25
 54  \w     79.00 170.00   1.00    4.00    --  105.88  77.00  60.00   91
 55  \w     79.00 104.00   1.00    4.00    --  105.88  77.00  30.00   25
 56  \w     16.00  75.00   1.00    1.00    --   34.73  38.00 150.00   59
 57  \w      8.00  97.00   1.00    1.00    --   34.73  77.00 150.00   89
 58  \w     41.00 123.00   1.00    4.00    --  105.88 -77.00 -60.00   82
 59  \w     81.00 109.00   1.00    4.00    --  105.88 -94.00  30.00   28
 60  \w     67.00 103.00   1.00    1.00    --   34.73-161.00   6.00   36
 61  \w     38.00  87.00   1.00    1.00    --   34.73-125.00  30.00   49
 62  \w     38.00 108.00   1.00    4.00    --  105.88 -94.00 -90.00   70
 63  \w     47.00  85.00   1.00    1.00    --   34.73-125.00-180.00   38
 64  \w     39.00 103.00   1.00    4.00    --  105.88 -94.00-180.00   64
 65  \w     42.00  68.00   1.00    4.00    --  105.88 -94.00-120.00   26
 66  \w     41.00 109.00   1.00    4.00    --  105.88 -77.00  60.00   68
 67  \w    -33.00  -8.00   1.00    1.00    --  -34.73 -77.00-180.00   25
 68  \w    -33.00  50.00   1.00    1.00    --   34.73 -57.00-180.00   83
 69  \w    -32.00  50.00   1.00    1.00    --   34.73 -38.00   0.00   82
 70  \w    -31.00  50.00   1.00    1.00    --   34.73 -57.00  90.00   81
 71  \w   -100.00 -67.00   1.00    1.00    --  -34.73 -77.00-180.00   33
;
_diffrn_measurement_device 'four-circle diffractometer'
_diffrn_measurement_device_type 'SuperNova, Dual, Cu at zero, EosS2'
_diffrn_measurement_method '\w scans'
_diffrn_orient_matrix_type 'CrysAlisPro convention (1999,Acta A55,543-557)'
_diffrn_orient_matrix_UB_11 0.0656912000
_diffrn_orient_matrix_UB_12 -0.0492423000
_diffrn_orient_matrix_UB_13 0.0944948000
_diffrn_orient_matrix_UB_21 0.0109692000
_diffrn_orient_matrix_UB_22 0.1306852000
_diffrn_orient_matrix_UB_23 0.0371209000
_diffrn_orient_matrix_UB_31 -0.1451559000
_diffrn_orient_matrix_UB_32 -0.0124254000
_diffrn_orient_matrix_UB_33 0.0151285000
_diffrn_radiation_monochromator mirror
_diffrn_radiation_probe x-ray
_diffrn_radiation_type CuK\a
_diffrn_radiation_wavelength 1.54184
_diffrn_reflns_av_R_equivalents 0.0292
_diffrn_reflns_av_unetI/netI 0.0151
_diffrn_reflns_Laue_measured_fraction_full 1.000
_diffrn_reflns_Laue_measured_fraction_max 1.000
_diffrn_reflns_limit_h_max 10
_diffrn_reflns_limit_h_min -11
_diffrn_reflns_limit_k_max 13
_diffrn_reflns_limit_k_min -13
_diffrn_reflns_limit_l_max 18
_diffrn_reflns_limit_l_min -18
_diffrn_reflns_number 21047
_diffrn_reflns_point_group_measured_fraction_full 1.000
_diffrn_reflns_point_group_measured_fraction_max 1.000
_diffrn_reflns_theta_full 66.584
_diffrn_reflns_theta_max 66.584
_diffrn_reflns_theta_min 4.734
_diffrn_source 'micro-focus sealed X-ray tube'
_diffrn_source_type 'SuperNova (Cu) X-ray Source'
_exptl_absorpt_coefficient_mu 2.168
_exptl_absorpt_correction_T_max 1.00000
_exptl_absorpt_correction_T_min 0.33987
_exptl_absorpt_correction_type multi-scan
_exptl_absorpt_process_details
;
CrysAlisPro 1.171.38.46 (Rigaku Oxford Diffraction, 2015)
Empirical absorption correction using spherical harmonics,
 implemented in SCALE3 ABSPACK scaling algorithm.
;
_exptl_crystal_colour colourless
_exptl_crystal_colour_primary colourless
_exptl_crystal_density_diffrn 1.326
_exptl_crystal_description block
_exptl_crystal_F_000 688
_exptl_crystal_size_max 0.3
_exptl_crystal_size_mid 0.3
_exptl_crystal_size_min 0.3
_refine_diff_density_max 0.189
_refine_diff_density_min -0.343
_refine_diff_density_rms 0.034
_refine_ls_extinction_method none
_refine_ls_goodness_of_fit_ref 1.039
_refine_ls_hydrogen_treatment constr
_refine_ls_matrix_type full
_refine_ls_number_parameters 210
_refine_ls_number_reflns 2911
_refine_ls_number_restraints 0
_refine_ls_restrained_S_all 1.039
_refine_ls_R_factor_all 0.0405
_refine_ls_R_factor_gt 0.0379
_refine_ls_shift/su_max 0.000
_refine_ls_shift/su_mean 0.000
_refine_ls_structure_factor_coef Fsqd
_refine_ls_weighting_details 'w=1/[\s^2^(Fo^2^)+(0.0443P)^2^+0.6728P] where P=(Fo^2^+2Fc^2^)/3'
_refine_ls_weighting_scheme calc
_refine_ls_wR_factor_gt 0.0968
_refine_ls_wR_factor_ref 0.0988
_reflns_Friedel_coverage 0.000
_reflns_number_gt 2698
_reflns_number_total 2911
_reflns_threshold_expression 'I > 2\s(I)'
_cod_data_source_file jo0c01711_si_001.cif
_cod_data_source_block exp_904
_cod_database_code 4038846
_shelx_shelxl_version_number 2016/6
_chemical_oxdiff_formula 'C200 H300 O8 N8 Cl8'
_shelx_space_group_comment
;
The symmetry employed for this shelxl refinement is uniquely defined
by the following loop, which should always be used as a source of
symmetry information in preference to the above space-group names.
They are only intended as comments.
;
_shelx_estimated_absorpt_t_max 0.562
_shelx_estimated_absorpt_t_min 0.562
_reflns_odcompleteness_completeness 99.97
_reflns_odcompleteness_iscentric 1
_reflns_odcompleteness_theta 66.49
_olex2_refinement_description
;
1. Fixed Uiso
 At 1.2 times of:
  All C(H) groups, All C(H,H) groups, All N(H) groups
 At 1.5 times of:
  All C(H,H,H) groups
2.a Secondary CH2 refined with riding coordinates:
 C9(H9A,H9B)
2.b Aromatic/amide H refined with riding coordinates:
 N1(H1), C18(H18), C6(H6), C14(H14), C15(H15), C17(H17)
2.c X=CH2 refined with riding coordinates:
 C12(H12A,H12B)
2.d Idealised Me refined as rotating group:
 C1(H1A,H1B,H1C), C5(H5A,H5B,H5C)
;
_olex2_submission_special_instructions 'No special instructions were received'
_oxdiff_exptl_absorpt_empirical_details
;
Empirical correction (ABSPACK) includes:
- Absorption correction using spherical harmonics
- Frame scaling
;
_oxdiff_exptl_absorpt_empirical_full_max 2.642
_oxdiff_exptl_absorpt_empirical_full_min 0.493

loop_
_space_group_symop_operation_xyz
'x, y, z'
'-x+1/2, y+1/2, -z+1/2'
'-x, -y, -z'
'x-1/2, -y-1/2, z-1/2'

loop_
_atom_site_label
_atom_site_type_symbol
_atom_site_fract_x
_atom_site_fract_y
_atom_site_fract_z
_atom_site_U_iso_or_equiv
_atom_site_adp_type
_atom_site_occupancy
_atom_site_site_symmetry_order
_atom_site_calc_flag
_atom_site_refinement_flags_posn
_atom_site_refinement_flags_adp
_atom_site_refinement_flags_occupancy
_atom_site_disorder_assembly
_atom_site_disorder_group
Cl1 Cl 1.19909(6) -0.10617(6) 0.87199(4) 0.0763(2) Uani 1 1 d . . . . .
N1 N 0.91933(15) 0.39566(12) 0.55421(10) 0.0420(3) Uani 1 1 d . . . . .
H1 H 0.949449 0.469224 0.562185 0.050 Uiso 1 1 calc R . . . .
O3 O 0.22975(12) 0.08780(14) 0.55696(9) 0.0571(4) Uani 1 1 d . . . . .
O2 O 0.59162(11) 0.21374(10) 0.49354(7) 0.0386(3) Uani 1 1 d . . . . .
C13 C 0.92352(15) 0.13045(14) 0.65977(10) 0.0319(3) Uani 1 1 d . . . . .
O1 O 1.01057(15) 0.35048(12) 0.43822(9) 0.0552(4) Uani 1 1 d . . . . .
C18 C 1.00133(19) 0.17925(17) 0.73870(12) 0.0503(4) Uani 1 1 d . . . . .
H18 H 0.997977 0.262604 0.748261 0.060 Uiso 1 1 calc R . . . .
C7 C 0.68284(15) 0.16729(13) 0.56926(10) 0.0316(3) Uani 1 1 d . . . . .
C6 C 0.61208(15) 0.11116(14) 0.61915(10) 0.0335(3) Uani 1 1 d . . . . .
H6 H 0.649451 0.072124 0.673258 0.040 Uiso 1 1 calc R . . . .
C9 C 0.88501(16) 0.19881(14) 0.49962(10) 0.0350(3) Uani 1 1 d . . . . .
H9A H 0.954269 0.135311 0.506001 0.042 Uiso 1 1 calc R . . . .
H9B H 0.809493 0.181911 0.447201 0.042 Uiso 1 1 calc R . . . .
C11 C 0.83811(16) 0.34394(14) 0.60409(10) 0.0344(3) Uani 1 1 d . . . . .
C12 C 0.7758(2) 0.40485(16) 0.65488(13) 0.0492(4) Uani 1 1 d . . . . .
H12A H 0.784515 0.489036 0.659297 0.059 Uiso 1 1 calc R . . . .
H12B H 0.722975 0.363710 0.686368 0.059 Uiso 1 1 calc R . . . .
C1 C 0.3774(2) 0.0283(3) 0.69486(16) 0.0801(8) Uani 1 1 d . . . . .
H1A H 0.410917 0.091449 0.737875 0.120 Uiso 1 1 calc GR . . . .
H1B H 0.446266 -0.034317 0.701847 0.120 Uiso 1 1 calc GR . . . .
H1C H 0.293850 -0.005564 0.703830 0.120 Uiso 1 1 calc GR . . . .
C14 C 0.93145(17) 0.00570(15) 0.64779(11) 0.0398(4) Uani 1 1 d . . . . .
H14 H 0.879864 -0.029138 0.594825 0.048 Uiso 1 1 calc R . . . .
C3 C 0.46687(15) 0.12242(14) 0.57338(10) 0.0336(3) Uani 1 1 d . . . . .
C15 C 1.01403(18) -0.06800(15) 0.71258(12) 0.0450(4) Uani 1 1 d . . . . .
H15 H 1.017987 -0.151428 0.703528 0.054 Uiso 1 1 calc R . . . .
C2 C 0.34804(17) 0.08028(15) 0.60333(12) 0.0404(4) Uani 1 1 d . . . . .
C10 C 0.94721(16) 0.32157(15) 0.49240(11) 0.0379(4) Uani 1 1 d . . . . .
C8 C 0.83106(15) 0.20636(13) 0.58425(10) 0.0312(3) Uani 1 1 d . . . . .
C4 C 0.46050(15) 0.18607(15) 0.49766(10) 0.0368(3) Uani 1 1 d . . . . .
C16 C 1.09040(17) -0.01582(17) 0.79079(12) 0.0457(4) Uani 1 1 d . . . . .
C17 C 1.0849(2) 0.10624(19) 0.80443(13) 0.0593(5) Uani 1 1 d . . . . .
H17 H 1.136779 0.140599 0.857491 0.071 Uiso 1 1 calc R . . . .
C5 C 0.34620(19) 0.2326(2) 0.42390(13) 0.0549(5) Uani 1 1 d . . . . .
H5A H 0.369596 0.312167 0.406991 0.082 Uiso 1 1 calc GR . . . .
H5B H 0.262900 0.237300 0.442999 0.082 Uiso 1 1 calc GR . . . .
H5C H 0.331869 0.178638 0.373803 0.082 Uiso 1 1 calc GR . . . .

loop_
_atom_site_aniso_label
_atom_site_aniso_U_11
_atom_site_aniso_U_22
_atom_site_aniso_U_33
_atom_site_aniso_U_23
_atom_site_aniso_U_13
_atom_site_aniso_U_12
Cl1 0.0668(4) 0.0769(4) 0.0723(4) 0.0326(3) -0.0036(3) 0.0065(3)
N1 0.0501(8) 0.0286(7) 0.0543(8) -0.0023(6) 0.0260(7) -0.0097(6)
O3 0.0319(7) 0.0755(9) 0.0629(8) -0.0021(7) 0.0110(6) -0.0117(6)
O2 0.0328(6) 0.0448(6) 0.0387(6) 0.0111(5) 0.0107(4) -0.0017(5)
C13 0.0272(7) 0.0334(8) 0.0377(8) 0.0003(6) 0.0131(6) -0.0030(6)
O1 0.0711(9) 0.0439(7) 0.0661(8) -0.0004(6) 0.0449(7) -0.0143(6)
C18 0.0545(11) 0.0380(9) 0.0515(10) -0.0088(8) 0.0022(8) 0.0036(8)
C7 0.0285(7) 0.0324(7) 0.0338(7) 0.0039(6) 0.0083(6) -0.0005(6)
C6 0.0307(7) 0.0351(8) 0.0356(8) 0.0065(6) 0.0107(6) -0.0005(6)
C9 0.0377(8) 0.0315(8) 0.0401(8) -0.0001(6) 0.0178(7) -0.0053(6)
C11 0.0334(8) 0.0314(8) 0.0398(8) 0.0015(6) 0.0123(6) -0.0021(6)
C12 0.0570(11) 0.0379(9) 0.0600(11) -0.0029(8) 0.0284(9) 0.0022(8)
C1 0.0479(12) 0.121(2) 0.0774(15) 0.0441(15) 0.0267(11) -0.0060(13)
C14 0.0392(9) 0.0341(8) 0.0440(9) -0.0010(7) 0.0073(7) -0.0045(7)
C3 0.0305(8) 0.0328(7) 0.0391(8) -0.0003(6) 0.0123(6) -0.0021(6)
C15 0.0425(9) 0.0345(8) 0.0572(10) 0.0065(7) 0.0121(8) -0.0013(7)
C2 0.0344(8) 0.0400(8) 0.0498(9) -0.0019(7) 0.0164(7) -0.0049(7)
C10 0.0367(8) 0.0358(8) 0.0453(8) 0.0025(7) 0.0179(7) -0.0053(6)
C8 0.0299(7) 0.0290(7) 0.0376(8) 0.0011(6) 0.0141(6) -0.0038(6)
C4 0.0295(8) 0.0399(8) 0.0407(8) 0.0004(7) 0.0092(6) -0.0013(6)
C16 0.0368(9) 0.0524(10) 0.0479(9) 0.0127(8) 0.0114(7) 0.0014(7)
C17 0.0603(12) 0.0605(12) 0.0457(10) -0.0080(9) -0.0052(9) 0.0047(9)
C5 0.0407(10) 0.0679(13) 0.0516(10) 0.0156(9) 0.0046(8) 0.0019(9)

loop_
_atom_type_symbol
_atom_type_description
_atom_type_scat_dispersion_real
_atom_type_scat_dispersion_imag
_atom_type_scat_source
C C 0.0181 0.0091 'International Tables Vol C Tables 4.2.6.8 and 6.1.1.4'
H H 0.0000 0.0000 'International Tables Vol C Tables 4.2.6.8 and 6.1.1.4'
Cl Cl 0.3639 0.7018 'International Tables Vol C Tables 4.2.6.8 and 6.1.1.4'
N N 0.0311 0.0180 'International Tables Vol C Tables 4.2.6.8 and 6.1.1.4'
O O 0.0492 0.0322 'International Tables Vol C Tables 4.2.6.8 and 6.1.1.4'

loop_
_geom_angle_atom_site_label_1
_geom_angle_atom_site_label_2
_geom_angle_atom_site_label_3
_geom_angle
_geom_angle_site_symmetry_1
_geom_angle_site_symmetry_3
_geom_angle_publ_flag
C10 N1 C11 114.74(13) . . ?
C4 O2 C7 107.50(11) . . ?
C18 C13 C14 117.77(15) . . ?
C18 C13 C8 123.64(14) . . ?
C14 C13 C8 118.59(13) . . ?
C13 C18 C17 121.18(17) . . ?
O2 C7 C8 115.21(12) . . ?
C6 C7 O2 109.59(12) . . ?
C6 C7 C8 134.34(14) . . ?
C7 C6 C3 107.17(13) . . ?
C10 C9 C8 105.15(12) . . ?
N1 C11 C8 106.92(12) . . ?
C12 C11 N1 124.97(15) . . ?
C12 C11 C8 128.05(15) . . ?
C15 C14 C13 121.67(16) . . ?
C6 C3 C2 127.79(14) . . ?
C4 C3 C6 106.17(13) . . ?
C4 C3 C2 125.97(15) . . ?
C16 C15 C14 118.88(16) . . ?
O3 C2 C1 120.34(16) . . ?
O3 C2 C3 122.38(16) . . ?
C3 C2 C1 117.28(15) . . ?
N1 C10 C9 108.60(13) . . ?
O1 C10 N1 125.53(15) . . ?
O1 C10 C9 125.86(15) . . ?
C13 C8 C9 110.21(12) . . ?
C13 C8 C11 113.21(12) . . ?
C7 C8 C13 109.33(11) . . ?
C7 C8 C9 114.05(12) . . ?
C7 C8 C11 107.55(12) . . ?
C11 C8 C9 102.40(11) . . ?
O2 C4 C5 116.06(14) . . ?
C3 C4 O2 109.56(13) . . ?
C3 C4 C5 134.34(15) . . ?
C15 C16 Cl1 119.69(15) . . ?
C17 C16 Cl1 119.48(15) . . ?
C17 C16 C15 120.80(17) . . ?
C16 C17 C18 119.70(17) . . ?

loop_
_geom_bond_atom_site_label_1
_geom_bond_atom_site_label_2
_geom_bond_distance
_geom_bond_site_symmetry_2
_geom_bond_publ_flag
Cl1 C16 1.7405(17) . ?
N1 C11 1.389(2) . ?
N1 C10 1.347(2) . ?
O3 C2 1.213(2) . ?
O2 C7 1.3808(18) . ?
O2 C4 1.3665(18) . ?
C13 C18 1.375(2) . ?
C13 C14 1.389(2) . ?
C13 C8 1.533(2) . ?
O1 C10 1.2272(19) . ?
C18 C17 1.390(3) . ?
C7 C6 1.336(2) . ?
C7 C8 1.502(2) . ?
C6 C3 1.442(2) . ?
C9 C10 1.503(2) . ?
C9 C8 1.556(2) . ?
C11 C12 1.316(2) . ?
C11 C8 1.541(2) . ?
C1 C2 1.490(3) . ?
C14 C15 1.382(2) . ?
C3 C2 1.466(2) . ?
C3 C4 1.358(2) . ?
C15 C16 1.377(3) . ?
C4 C5 1.478(2) . ?
C16 C17 1.361(3) . ?
